data_4336256
loop_
_publ_author_name
'Arpan Hazra'
'Satyanarayana Bonakala'
'Sandeep K. Reddy'
'Sundaram Balasubramanian'
'Tapas Kumar Maji'

_publ_section_title
;
 Effect of Pillar Modules and Their Stoichiometry in 3D Porous Frameworks
 of Zn(II) with [Fe(CN)6]3-: High CO2/N2 and CO2/CH4 Selectivity
;
_journal_name_full 'Inorganic Chemistry'
_journal_page_first 11385
_journal_page_last 11397
_journal_paper_doi 10.1021/ic401657d
_journal_volume 52
_journal_year 2013
_chemical_formula_sum 'C24 H16 Fe2 N14 O2 Zn3'
_chemical_formula_weight 840.32
_chemical_name_systematic
;
 ?
;
_space_group_IT_number 15
_symmetry_cell_setting monoclinic
_symmetry_space_group_name_Hall '-C 2yc'
_symmetry_space_group_name_H-M 'C 1 2/c 1'
_atom_sites_solution_hydrogens geom
_atom_sites_solution_primary direct
_atom_sites_solution_secondary difmap
_audit_creation_method SHELXL-97
_cell_angle_alpha 90.00
_cell_angle_beta 98.472(7)
_cell_angle_gamma 90.00
_cell_formula_units_Z 8
_cell_length_a 13.4237(18)
_cell_length_b 20.496(2)
_cell_length_c 23.570(4)
_cell_measurement_reflns_used 754
_cell_measurement_temperature 290(2)
_cell_measurement_theta_max 21.04
_cell_measurement_theta_min 2.13
_cell_volume 6414.1(15)
_computing_cell_refinement 'Bruker SAINT'
_computing_data_collection 'Bruker APEX2'
_computing_data_reduction 'Bruker SAINT  A'
_computing_molecular_graphics 'Bruker SHELXTL'
_computing_publication_material 'Bruker SHELXTL'
_computing_structure_refinement 'SHELXL-97 (Sheldrick, 2008)'
_computing_structure_solution 'SHELXS-97 (Sheldrick, 2008)'
_diffrn_ambient_temperature 290(2)
_diffrn_measured_fraction_theta_full 0.997
_diffrn_measured_fraction_theta_max 0.997
_diffrn_measurement_device_type 'Bruker APEX-II CCD'
_diffrn_measurement_method '\f and \w scans'
_diffrn_radiation_monochromator graphite
_diffrn_radiation_source 'fine-focus sealed tube'
_diffrn_radiation_type MoK\a
_diffrn_radiation_wavelength 0.71073
_diffrn_reflns_av_R_equivalents 0.2470
_diffrn_reflns_av_sigmaI/netI 0.1633
_diffrn_reflns_limit_h_max 11
_diffrn_reflns_limit_h_min -14
_diffrn_reflns_limit_k_max 22
_diffrn_reflns_limit_k_min -22
_diffrn_reflns_limit_l_max 25
_diffrn_reflns_limit_l_min -25
_diffrn_reflns_number 25070
_diffrn_reflns_theta_full 22.50
_diffrn_reflns_theta_max 22.50
_diffrn_reflns_theta_min 1.75
_exptl_absorpt_coefficient_mu 3.141
_exptl_absorpt_correction_T_max 0.9117
_exptl_absorpt_correction_T_min 0.7872
_exptl_absorpt_correction_type empirical
_exptl_absorpt_process_details SADABS
_exptl_crystal_colour yellow
_exptl_crystal_density_diffrn 1.740
_exptl_crystal_description block
_exptl_crystal_F_000 3328
_exptl_crystal_size_max 0.08
_exptl_crystal_size_mid 0.06
_exptl_crystal_size_min 0.03
_refine_diff_density_max 0.911
_refine_diff_density_min -0.817
_refine_diff_density_rms 0.149
_refine_ls_extinction_method none
_refine_ls_goodness_of_fit_ref 0.989
_refine_ls_hydrogen_treatment noref
_refine_ls_matrix_type full
_refine_ls_number_parameters 353
_refine_ls_number_reflns 4196
_refine_ls_number_restraints 2
_refine_ls_restrained_S_all 0.989
_refine_ls_R_factor_all 0.1806
_refine_ls_R_factor_gt 0.0742
_refine_ls_shift/su_max 0.000
_refine_ls_shift/su_mean 0.000
_refine_ls_structure_factor_coef Fsqd
_refine_ls_weighting_details 'calc w=1/[\s^2^(Fo^2^)+(0.0869P)^2^+0.0000P] where P=(Fo^2^+2Fc^2^)/3'
_refine_ls_weighting_scheme calc
_refine_ls_wR_factor_gt 0.1551
_refine_ls_wR_factor_ref 0.2108
_reflns_number_gt 1927
_reflns_number_total 4196
_reflns_threshold_expression >2\s(I)
_cod_data_source_file ic401657d_si_002_2.cif
_cod_data_source_block Compound2
_cod_original_cell_volume 6414.0(15)
_cod_database_code 4336256

loop_
_symmetry_equiv_pos_as_xyz
'x, y, z'
'-x, y, -z+1/2'
'x+1/2, y+1/2, z'
'-x+1/2, y+1/2, -z+1/2'
'-x, -y, -z'
'x, -y, z-1/2'
'-x+1/2, -y+1/2, -z'
'x+1/2, -y+1/2, z-1/2'

loop_
_atom_site_label
_atom_site_type_symbol
_atom_site_fract_x
_atom_site_fract_y
_atom_site_fract_z
_atom_site_U_iso_or_equiv
_atom_site_adp_type
_atom_site_occupancy
_atom_site_symmetry_multiplicity
_atom_site_calc_flag
_atom_site_refinement_flags
C1 C 0.6422(14) 0.4366(8) 0.4562(8) 0.043(5) Uani 1 1 d .
C2 C 0.8074(11) 0.5104(8) 0.4597(7) 0.034(4) Uani 1 1 d .
C3 C 0.8965(14) 0.4352(7) 0.5558(9) 0.045(5) Uani 1 1 d .
C4 C 0.7253(11) 0.3633(8) 0.5471(7) 0.037(4) Uani 1 1 d .
C5 C 0.8204(11) 0.3732(7) 0.4562(7) 0.036(4) Uani 1 1 d .
C6 C 0.2884(12) 0.5039(7) 0.4448(7) 0.039(4) Uani 1 1 d .
C7 C 0.6321(14) 0.6345(8) 0.2961(9) 0.049(5) Uani 1 1 d .
C8 C 0.4610(13) 0.5715(8) 0.2991(8) 0.049(5) Uani 1 1 d .
C9 C 0.4584(11) 0.7037(7) 0.3023(8) 0.042(5) Uani 1 1 d .
C10 C 0.6281(14) 0.2678(7) 0.2976(9) 0.042(5) Uani 1 1 d .
C11 C 0.4539(11) 0.3318(7) 0.2950(7) 0.035(4) Uani 1 1 d .
C12 C 0.5471(11) 0.2037(8) 0.2007(7) 0.036(4) Uani 1 1 d .
C13 C 0.8548(14) 0.4556(8) 0.3125(8) 0.064(2) Uani 1 1 d .
H13 H 0.8515 0.4418 0.3498 0.076 Uiso 1 1 calc R
C14 C 0.8506(13) 0.4084(8) 0.2704(8) 0.064(2) Uani 1 1 d .
H14 H 0.8450 0.3644 0.2791 0.076 Uiso 1 1 calc R
C15 C 0.8551(14) 0.4294(8) 0.2136(9) 0.064(2) Uani 1 1 d .
C16 C 0.8597(13) 0.4951(8) 0.2052(8) 0.064(2) Uani 1 1 d .
H16 H 0.8588 0.5107 0.1681 0.076 Uiso 1 1 calc R
C17 C 0.8655(14) 0.5396(8) 0.2503(8) 0.064(2) Uani 1 1 d .
H17 H 0.8710 0.5839 0.2427 0.076 Uiso 1 1 calc R
C18 C 0.8545(14) 0.3801(9) 0.1677(9) 0.069(3) Uani 1 1 d .
C19 C 0.8086(13) 0.3198(9) 0.1706(9) 0.069(3) Uani 1 1 d .
H19 H 0.7787 0.3071 0.2020 0.082 Uiso 1 1 calc R
C20 C 0.8103(15) 0.2804(9) 0.1240(9) 0.069(3) Uani 1 1 d .
H20 H 0.7768 0.2407 0.1234 0.082 Uiso 1 1 calc R
C21 C 0.8978(14) 0.3506(9) 0.0784(9) 0.069(3) Uani 1 1 d .
H21 H 0.9285 0.3610 0.0467 0.082 Uiso 1 1 calc R
C22 C 0.9002(13) 0.3970(9) 0.1216(9) 0.069(3) Uani 1 1 d .
H22 H 0.9312 0.4373 0.1193 0.082 Uiso 1 1 calc R
C23 C 0.865(3) 0.1740(13) -0.0007(13) 0.207(14) Uani 1 1 d D
H23A H 0.8519 0.1481 -0.0354 0.249 Uiso 1 1 calc R
H23B H 0.8012 0.1787 0.0133 0.249 Uiso 1 1 calc R
C24 C 0.929(2) 0.1310(15) 0.0430(13) 0.207(14) Uani 1 1 d D
H24A H 0.8983 0.0890 0.0442 0.311 Uiso 1 1 calc R
H24B H 0.9354 0.1510 0.0802 0.311 Uiso 1 1 calc R
H24C H 0.9952 0.1260 0.0322 0.311 Uiso 1 1 calc R
N1 N 0.5655(11) 0.4409(6) 0.4259(7) 0.046(4) Uani 1 1 d .
N2 N 0.8240(10) 0.5527(7) 0.4320(7) 0.054(4) Uani 1 1 d .
N3 N 0.9690(11) 0.4342(7) 0.5891(7) 0.052(4) Uani 1 1 d .
N4 N 0.6971(10) 0.3200(6) 0.5701(6) 0.042(4) Uani 1 1 d .
N5 N 0.8479(10) 0.3332(6) 0.4289(6) 0.044(4) Uani 1 1 d .
N6 N 0.3281(10) 0.4690(6) 0.4164(7) 0.055(4) Uani 1 1 d .
N7 N 0.7093(12) 0.6278(7) 0.3242(7) 0.057(4) Uani 1 1 d .
N8 N 0.4431(11) 0.5284(7) 0.3253(7) 0.058(4) Uani 1 1 d .
N9 N 0.4282(11) 0.7356(6) 0.3338(6) 0.050(4) Uani 1 1 d .
N10 N 0.7062(11) 0.2675(7) 0.3270(8) 0.060(5) Uani 1 1 d .
N11 N 0.4266(10) 0.3709(6) 0.3261(6) 0.048(4) Uani 1 1 d .
N12 N 0.9250(10) 0.6682(6) 0.3309(6) 0.050(4) Uani 1 1 d .
N13 N 0.8633(9) 0.5203(6) 0.3035(6) 0.045(4) Uani 1 1 d .
N14 N 0.8563(12) 0.2947(7) 0.0795(8) 0.078(5) Uani 1 1 d .
O1 O 0.888(2) 0.2317(10) -0.0171(13) 0.235(15) Uani 1 1 d D
H1 H 0.8947 0.2566 0.0104 0.353 Uiso 1 1 calc R
O1W O 1.044(2) 0.7506(10) 0.4442(9) 0.218(11) Uani 1 1 d .
H1O1 H 1.0372 0.7552 0.4796 0.261 Uiso 1 1 d R
H1O2 H 1.0883 0.7779 0.4353 0.261 Uiso 1 1 d R
Fe1 Fe 0.76864(17) 0.43751(9) 0.50529(10) 0.0339(7) Uani 1 1 d .
Fe2 Fe 0.5000 0.63791(14) 0.2500 0.0419(10) Uani 1 2 d S
Fe3 Fe 0.5000 0.26663(14) 0.2500 0.0329(9) Uani 1 2 d S
Zn1 Zn 0.43806(14) 0.44892(8) 0.37325(8) 0.0366(6) Uani 1 1 d .
Zn2 Zn 0.88048(19) 0.59004(9) 0.36750(10) 0.0645(8) Uani 1 1 d .
Zn3 Zn 0.67697(14) 0.24496(8) 0.61762(8) 0.0364(6) Uani 1 1 d .

loop_
_atom_site_aniso_label
_atom_site_aniso_U_11
_atom_site_aniso_U_22
_atom_site_aniso_U_33
_atom_site_aniso_U_23
_atom_site_aniso_U_13
_atom_site_aniso_U_12
C1 0.054(13) 0.042(11) 0.038(14) -0.001(9) 0.020(11) 0.009(9)
C2 0.038(10) 0.049(11) 0.016(10) 0.001(8) 0.008(8) 0.012(8)
C3 0.057(14) 0.031(9) 0.051(15) -0.001(9) 0.026(11) -0.006(10)
C4 0.044(11) 0.045(11) 0.022(11) -0.010(8) 0.005(9) 0.004(8)
C5 0.052(11) 0.026(9) 0.026(11) 0.002(8) -0.003(9) -0.007(8)
C6 0.056(12) 0.038(10) 0.021(11) 0.019(8) 0.001(9) -0.008(9)
C7 0.057(13) 0.034(10) 0.062(15) -0.008(10) 0.025(11) -0.004(10)
C8 0.073(14) 0.052(12) 0.029(13) 0.005(9) 0.023(10) -0.011(10)
C9 0.035(11) 0.022(9) 0.075(16) -0.003(9) 0.023(10) -0.002(8)
C10 0.053(13) 0.021(9) 0.061(15) 0.001(9) 0.036(11) -0.003(9)
C11 0.036(10) 0.045(10) 0.025(11) -0.004(9) 0.002(8) -0.013(8)
C12 0.043(11) 0.042(10) 0.023(11) -0.004(8) -0.002(9) 0.007(8)
C13 0.105(7) 0.042(5) 0.044(6) -0.002(4) 0.012(5) -0.005(5)
C14 0.105(7) 0.042(5) 0.044(6) -0.002(4) 0.012(5) -0.005(5)
C15 0.105(7) 0.042(5) 0.044(6) -0.002(4) 0.012(5) -0.005(5)
C16 0.105(7) 0.042(5) 0.044(6) -0.002(4) 0.012(5) -0.005(5)
C17 0.105(7) 0.042(5) 0.044(6) -0.002(4) 0.012(5) -0.005(5)
C18 0.083(7) 0.062(6) 0.059(7) -0.002(5) 0.003(6) 0.015(5)
C19 0.083(7) 0.062(6) 0.059(7) -0.002(5) 0.003(6) 0.015(5)
C20 0.083(7) 0.062(6) 0.059(7) -0.002(5) 0.003(6) 0.015(5)
C21 0.083(7) 0.062(6) 0.059(7) -0.002(5) 0.003(6) 0.015(5)
C22 0.083(7) 0.062(6) 0.059(7) -0.002(5) 0.003(6) 0.015(5)
C23 0.22(3) 0.28(4) 0.10(3) -0.09(3) -0.060(17) -0.02(3)
C24 0.22(3) 0.28(4) 0.10(3) -0.09(3) -0.060(17) -0.02(3)
N1 0.054(10) 0.044(9) 0.043(11) 0.001(8) 0.017(9) 0.012(8)
N2 0.054(10) 0.054(9) 0.054(12) 0.018(9) 0.008(8) -0.008(8)
N3 0.056(11) 0.067(10) 0.036(12) -0.004(8) 0.017(9) -0.030(9)
N4 0.061(10) 0.035(8) 0.031(10) 0.013(7) 0.008(8) 0.001(7)
N5 0.073(10) 0.034(8) 0.025(9) -0.018(7) 0.007(8) 0.001(7)
N6 0.057(10) 0.043(9) 0.068(12) -0.023(8) 0.024(9) 0.009(7)
N7 0.060(11) 0.054(9) 0.056(13) -0.006(9) 0.009(9) -0.008(9)
N8 0.069(11) 0.062(10) 0.046(12) -0.005(9) 0.024(9) -0.009(8)
N9 0.067(11) 0.045(9) 0.043(11) -0.003(8) 0.027(9) 0.000(8)
N10 0.033(9) 0.063(10) 0.088(15) 0.008(9) 0.021(10) -0.001(9)
N11 0.071(10) 0.056(9) 0.018(9) -0.017(7) 0.008(8) 0.002(8)
N12 0.053(10) 0.052(9) 0.044(11) 0.009(8) 0.004(8) -0.014(7)
N13 0.058(10) 0.040(8) 0.039(10) 0.010(7) 0.007(8) -0.001(7)
N14 0.102(14) 0.047(10) 0.079(15) -0.014(10) -0.005(11) 0.013(9)
O1 0.27(3) 0.106(16) 0.30(4) -0.06(2) -0.08(3) 0.006(18)
O1W 0.32(3) 0.21(2) 0.11(2) -0.025(17) -0.02(2) 0.00(2)
Fe1 0.0481(16) 0.0322(13) 0.0229(15) -0.0019(10) 0.0102(12) 0.0000(11)
Fe2 0.067(3) 0.0267(18) 0.038(2) 0.000 0.028(2) 0.000
Fe3 0.047(2) 0.0305(18) 0.022(2) 0.000 0.0067(17) 0.000
Zn1 0.0515(13) 0.0317(10) 0.0281(13) -0.0025(9) 0.0118(10) 0.0008(9)
Zn2 0.116(2) 0.0404(12) 0.0441(16) 0.0020(11) 0.0345(14) -0.0198(12)
Zn3 0.0499(13) 0.0344(11) 0.0258(13) -0.0016(9) 0.0085(10) 0.0026(9)

loop_
_atom_type_symbol
_atom_type_description
_atom_type_scat_dispersion_real
_atom_type_scat_dispersion_imag
_atom_type_scat_source
C C 0.0033 0.0016 'International Tables Vol C Tables 4.2.6.8 and 6.1.1.4'
H H 0.0000 0.0000 'International Tables Vol C Tables 4.2.6.8 and 6.1.1.4'
N N 0.0061 0.0033 'International Tables Vol C Tables 4.2.6.8 and 6.1.1.4'
O O 0.0106 0.0060 'International Tables Vol C Tables 4.2.6.8 and 6.1.1.4'
Fe Fe 0.3463 0.8444 'International Tables Vol C Tables 4.2.6.8 and 6.1.1.4'
Zn Zn 0.2839 1.4301 'International Tables Vol C Tables 4.2.6.8 and 6.1.1.4'

loop_
_geom_angle_atom_site_label_1
_geom_angle_atom_site_label_2
_geom_angle_atom_site_label_3
_geom_angle
_geom_angle_site_symmetry_1
_geom_angle_site_symmetry_3
N1 C1 Fe1 175.0(15) . .
N2 C2 Fe1 176.0(15) . .
N3 C3 Fe1 175.3(17) . .
N4 C4 Fe1 177.6(15) . .
N5 C5 Fe1 176.4(14) . .
N6 C6 Fe1 176.2(16) . 5_666
N7 C7 Fe2 175.2(16) . .
N8 C8 Fe2 173.4(16) . .
N9 C9 Fe2 172.1(14) . .
N10 C10 Fe3 178.9(15) . .
N11 C11 Fe3 176.2(15) . .
N12 C12 Fe3 176.7(15) 4_645 .
N13 C13 C14 124.7(18) . .
N13 C13 H13 117.6 . .
C14 C13 H13 117.6 . .
C13 C14 C15 117.6(16) . .
C13 C14 H14 121.2 . .
C15 C14 H14 121.2 . .
C16 C15 C14 116.6(17) . .
C16 C15 C18 124.3(18) . .
C14 C15 C18 119.2(16) . .
C15 C16 C17 122.2(18) . .
C15 C16 H16 118.9 . .
C17 C16 H16 118.9 . .
N13 C17 C16 121.4(16) . .
N13 C17 H17 119.3 . .
C16 C17 H17 119.3 . .
C22 C18 C19 121(2) . .
C22 C18 C15 116.9(18) . .
C19 C18 C15 121.8(18) . .
C20 C19 C18 115(2) . .
C20 C19 H19 122.4 . .
C18 C19 H19 122.4 . .
N14 C20 C19 125(2) . .
N14 C20 H20 117.6 . .
C19 C20 H20 117.6 . .
N14 C21 C22 124(2) . .
N14 C21 H21 117.9 . .
C22 C21 H21 117.9 . .
C18 C22 C21 116.4(19) . .
C18 C22 H22 121.8 . .
C21 C22 H22 121.8 . .
O1 C23 C24 127(3) . .
O1 C23 H23A 105.7 . .
C24 C23 H23A 105.7 . .
O1 C23 H23B 105.7 . .
C24 C23 H23B 105.7 . .
H23A C23 H23B 106.1 . .
C23 C24 H24A 109.5 . .
C23 C24 H24B 109.5 . .
H24A C24 H24B 109.5 . .
C23 C24 H24C 109.5 . .
H24A C24 H24C 109.5 . .
H24B C24 H24C 109.5 . .
C1 N1 Zn1 178.6(15) . .
C2 N2 Zn2 152.2(14) . .
C3 N3 Zn2 161.8(15) . 5_766
C4 N4 Zn3 168.2(14) . .
C5 N5 Zn3 150.6(13) . 7_656
C6 N6 Zn1 151.0(13) . .
C7 N7 Zn2 165.2(15) . .
C8 N8 Zn1 169.7(16) . .
C9 N9 Zn3 149.9(14) . 5_666
C10 N10 Zn3 169.6(15) . 7_656
C11 N11 Zn1 155.5(12) . .
C12 N12 Zn2 163.8(14) 4_655 .
C17 N13 C13 117.4(15) . .
C17 N13 Zn2 118.0(11) . .
C13 N13 Zn2 124.5(12) . .
C21 N14 C20 118.0(19) . .
C23 O1 H1 109.5 . .
H1O1 O1W H1O2 110.1 . .
C1 Fe1 C6 88.7(7) . 5_666
C1 Fe1 C3 177.9(7) . .
C6 Fe1 C3 92.1(7) 5_666 .
C1 Fe1 C4 89.6(7) . .
C6 Fe1 C4 90.2(6) 5_666 .
C3 Fe1 C4 88.5(7) . .
C1 Fe1 C5 89.8(7) . .
C6 Fe1 C5 175.9(6) 5_666 .
C3 Fe1 C5 89.3(7) . .
C4 Fe1 C5 86.0(6) . .
C1 Fe1 C2 87.7(7) . .
C6 Fe1 C2 91.2(6) 5_666 .
C3 Fe1 C2 94.2(7) . .
C4 Fe1 C2 176.9(7) . .
C5 Fe1 C2 92.5(6) . .
C8 Fe2 C8 89.0(10) 2_655 .
C8 Fe2 C7 90.2(7) 2_655 .
C8 Fe2 C7 86.8(8) . .
C8 Fe2 C7 86.8(8) 2_655 2_655
C8 Fe2 C7 90.2(7) . 2_655
C7 Fe2 C7 175.8(10) . 2_655
C8 Fe2 C9 88.9(7) 2_655 2_655
C8 Fe2 C9 177.9(7) . 2_655
C7 Fe2 C9 93.2(7) . 2_655
C7 Fe2 C9 89.7(7) 2_655 2_655
C8 Fe2 C9 177.9(7) 2_655 .
C8 Fe2 C9 88.9(7) . .
C7 Fe2 C9 89.7(7) . .
C7 Fe2 C9 93.2(7) 2_655 .
C9 Fe2 C9 93.2(9) 2_655 .
C11 Fe3 C11 88.6(9) 2_655 .
C11 Fe3 C12 88.3(6) 2_655 .
C11 Fe3 C12 176.7(7) . .
C11 Fe3 C12 176.7(7) 2_655 2_655
C11 Fe3 C12 88.3(6) . 2_655
C12 Fe3 C12 94.8(9) . 2_655
C11 Fe3 C10 90.1(7) 2_655 2_655
C11 Fe3 C10 88.8(7) . 2_655
C12 Fe3 C10 90.1(7) . 2_655
C12 Fe3 C10 90.9(7) 2_655 2_655
C11 Fe3 C10 88.8(7) 2_655 .
C11 Fe3 C10 90.1(7) . .
C12 Fe3 C10 90.9(7) . .
C12 Fe3 C10 90.1(7) 2_655 .
C10 Fe3 C10 178.5(9) 2_655 .
N11 Zn1 N6 118.0(6) . .
N11 Zn1 N1 106.3(6) . .
N6 Zn1 N1 110.0(6) . .
N11 Zn1 N8 110.8(6) . .
N6 Zn1 N8 102.4(6) . .
N1 Zn1 N8 109.1(6) . .
N2 Zn2 N12 147.6(6) . .
N2 Zn2 N13 106.5(5) . .
N12 Zn2 N13 104.7(5) . .
N2 Zn2 N3 89.1(6) . 5_766
N12 Zn2 N3 94.1(5) . 5_766
N13 Zn2 N3 100.4(5) . 5_766
N2 Zn2 N7 90.0(5) . .
N12 Zn2 N7 83.6(5) . .
N13 Zn2 N7 85.4(5) . .
N3 Zn2 N7 174.1(5) 5_766 .
N10 Zn3 N5 109.4(6) 7_656 7_656
N10 Zn3 N4 109.4(6) 7_656 .
N5 Zn3 N4 110.7(6) 7_656 .
N10 Zn3 N9 102.4(6) 7_656 5_666
N5 Zn3 N9 114.4(6) 7_656 5_666
N4 Zn3 N9 110.2(5) . 5_666

loop_
_geom_bond_atom_site_label_1
_geom_bond_atom_site_label_2
_geom_bond_distance
_geom_bond_site_symmetry_2
C1 N1 1.168(19) .
C1 Fe1 1.91(2) .
C2 N2 1.128(17) .
C2 Fe1 1.954(17) .
C3 N3 1.16(2) .
C3 Fe1 1.94(2) .
C4 N4 1.134(17) .
C4 Fe1 1.947(17) .
C5 N5 1.137(17) .
C5 Fe1 1.948(17) .
C6 N6 1.161(18) .
C6 Fe1 1.918(18) 5_666
C7 N7 1.153(19) .
C7 Fe2 1.94(2) .
C8 N8 1.124(18) .
C8 Fe2 1.909(17) .
C9 N9 1.110(17) .
C9 Fe2 1.963(17) .
C10 N10 1.17(2) .
C10 Fe3 1.91(2) .
C11 N11 1.182(17) .
C11 Fe3 1.866(16) .
C12 N12 1.144(17) 4_645
C12 Fe3 1.905(16) .
C13 N13 1.351(18) .
C13 C14 1.38(2) .
C13 H13 0.9300 .
C14 C15 1.42(2) .
C14 H14 0.9300 .
C15 C16 1.36(2) .
C15 C18 1.48(2) .
C16 C17 1.40(2) .
C16 H16 0.9300 .
C17 N13 1.32(2) .
C17 H17 0.9300 .
C18 C22 1.37(2) .
C18 C19 1.39(2) .
C19 C20 1.37(2) .
C19 H19 0.9300 .
C20 N14 1.33(2) .
C20 H20 0.9300 .
C21 N14 1.28(2) .
C21 C22 1.39(2) .
C21 H21 0.9300 .
C22 H22 0.9300 .
C23 O1 1.295(10) .
C23 C24 1.523(10) .
C23 H23A 0.9700 .
C23 H23B 0.9700 .
C24 H24A 0.9600 .
C24 H24B 0.9600 .
C24 H24C 0.9600 .
N1 Zn1 1.966(17) .
N2 Zn2 1.953(15) .
N3 Zn2 2.183(16) 5_766
N4 Zn3 1.945(13) .
N5 Zn3 1.943(12) 7_656
N6 Zn1 1.956(13) .
N7 Zn2 2.496(16) .
N8 Zn1 1.989(16) .
N9 Zn3 1.985(14) 5_666
N10 Zn3 1.904(17) 7_656
N11 Zn1 1.940(13) .
N12 C12 1.144(17) 4_655
N12 Zn2 1.953(14) .
N13 Zn2 2.067(13) .
O1 H1 0.8200 .
O1W H1O1 0.8601 .
O1W H1O2 0.8596 .
Fe1 C6 1.918(18) 5_666
Fe2 C8 1.909(17) 2_655
Fe2 C7 1.94(2) 2_655
Fe2 C9 1.963(17) 2_655
Fe3 C11 1.866(16) 2_655
Fe3 C12 1.905(16) 2_655
Fe3 C10 1.91(2) 2_655
Zn2 N3 2.183(16) 5_766
Zn3 N10 1.904(18) 7_656
Zn3 N5 1.943(12) 7_656
Zn3 N9 1.985(14) 5_666
